data_7125078
loop_
_publ_author_name
'Gunnam, Anilkumar'
'Suresh, Kuthuru'
'Ganduri, Ramesh'
'Nangia, Ashwini'

_publ_section_title
;
 Crystal engineering of a zwitterionic drug to neutral cocrystals: a
 general solution for floxacins.
;
_journal_issue 85
_journal_name_full 'Chemical communications (Cambridge, England)'
_journal_page_first 12610
_journal_page_last 12613
_journal_paper_doi 10.1039/c6cc06627e
_journal_volume 52
_journal_year 2016
_chemical_formula_moiety 'C19 H22 F2 N4 O3, C9 H8 O3'
_chemical_formula_sum 'C28 H32 F2 N4 O6'
_chemical_formula_weight 558.57
_chemical_melting_point 427
_chemical_name_common 'Sparfloxacin-ethyl paraben cocrystal'
_chemical_name_systematic
; 
 5-Amino-1-cyclopropyl-7-[(3R,5S)3,5-dimethylpiperazin-1-yl]-6,8-difluoro-4-oxo-quinoline-3-carboxylic acid-ethyl 4-hydroxy benzoate
;
_space_group_crystal_system triclinic
_space_group_IT_number 2
_space_group_name_Hall '-P 1'
_space_group_name_H-M_alt 'P -1'
_atom_sites_solution_hydrogens mixed
_audit_creation_method SHELXL-2014/7
_audit_update_record
;
2016-08-09 deposited with the CCDC.
2016-10-06 downloaded from the CCDC.
;
_cell_angle_alpha 62.8916(14)
_cell_angle_beta 71.3599(16)
_cell_angle_gamma 77.1301(16)
_cell_formula_units_Z 2
_cell_length_a 9.5457(5)
_cell_length_b 12.8769(6)
_cell_length_c 13.3380(7)
_cell_measurement_reflns_used 9895
_cell_measurement_temperature 298(2)
_cell_measurement_theta_max 26.83
_cell_measurement_theta_min 2.26
_cell_volume 1377.05(12)
_computing_cell_refinement 'Bruker SMART'
_computing_data_collection 'Bruker SMART'
_computing_data_reduction 'Bruker SAINT'
_computing_structure_refinement 'SHELXL-2014/7 (Sheldrick, 2014)'
_computing_structure_solution 'SHELXL-2014/1 (Sheldrick, 2014)'
_diffrn_ambient_temperature 298(2)
_diffrn_measured_fraction_theta_full 0.998
_diffrn_measured_fraction_theta_max 0.996
_diffrn_measurement_device_type 'Bruker APEX-II CCD'
_diffrn_measurement_method '\f and \w scans'
_diffrn_radiation_type MoK\a
_diffrn_radiation_wavelength 0.71073
_diffrn_reflns_av_R_equivalents 0.0486
_diffrn_reflns_av_unetI/netI 0.0252
_diffrn_reflns_Laue_measured_fraction_full 0.998
_diffrn_reflns_Laue_measured_fraction_max 0.996
_diffrn_reflns_limit_h_max 12
_diffrn_reflns_limit_h_min -12
_diffrn_reflns_limit_k_max 16
_diffrn_reflns_limit_k_min -16
_diffrn_reflns_limit_l_max 17
_diffrn_reflns_limit_l_min -17
_diffrn_reflns_number 68692
_diffrn_reflns_point_group_measured_fraction_full 0.998
_diffrn_reflns_point_group_measured_fraction_max 0.996
_diffrn_reflns_theta_full 25.242
_diffrn_reflns_theta_max 27.599
_diffrn_reflns_theta_min 2.261
_exptl_absorpt_coefficient_mu 0.104
_exptl_absorpt_correction_type none
_exptl_crystal_colour yellow
_exptl_crystal_density_diffrn 1.347
_exptl_crystal_description block
_exptl_crystal_F_000 588
_exptl_crystal_size_max 0.4
_exptl_crystal_size_mid 0.3
_exptl_crystal_size_min 0.2
_refine_diff_density_max 0.608
_refine_diff_density_min -0.596
_refine_diff_density_rms 0.195
_refine_ls_extinction_method none
_refine_ls_goodness_of_fit_ref 1.106
_refine_ls_hydrogen_treatment mixed
_refine_ls_matrix_type full
_refine_ls_number_parameters 377
_refine_ls_number_reflns 6368
_refine_ls_number_restraints 0
_refine_ls_restrained_S_all 1.106
_refine_ls_R_factor_all 0.0855
_refine_ls_R_factor_gt 0.0498
_refine_ls_shift/su_max 0.001
_refine_ls_shift/su_mean 0.000
_refine_ls_structure_factor_coef Fsqd
_refine_ls_weighting_details 'w=1/[\s^2^(Fo^2^)+(0.0910P)^2^+0.2997P] where P=(Fo^2^+2Fc^2^)/3'
_refine_ls_weighting_scheme calc
_refine_ls_wR_factor_gt 0.1449
_refine_ls_wR_factor_ref 0.1729
_reflns_Friedel_coverage 0.000
_reflns_number_gt 4567
_reflns_number_total 6368
_reflns_threshold_expression 'I > 2\s(I)'
_cod_data_source_file c6cc06627e2.cif
_cod_data_source_block SPX-EBZ
_cod_depositor_comments
;
The following automatic conversions were performed:

data item '_chemical_melting_point' value '427K' was changed to '427'
-- the value should be numeric and without a unit designator.

Automatic conversion script
Id: cif_fix_values 6909 2019-04-08 15:41:33Z antanas 
;
_cod_database_code 7125078
_shelx_shelxl_version_number 2014/7
_shelx_space_group_comment
;
The symmetry employed for this shelxl refinement is uniquely defined
by the following loop, which should always be used as a source of
symmetry information in preference to the above space-group names.
They are only intended as comments.
;

loop_
_space_group_symop_operation_xyz
'x, y, z'
'-x, -y, -z'

loop_
_atom_site_label
_atom_site_type_symbol
_atom_site_fract_x
_atom_site_fract_y
_atom_site_fract_z
_atom_site_U_iso_or_equiv
_atom_site_adp_type
_atom_site_occupancy
_atom_site_site_symmetry_order
_atom_site_calc_flag
_atom_site_refinement_flags_posn
_atom_site_refinement_flags_adp
F1 F 0.91132(12) 0.82995(9) 0.34182(10) 0.0468(3) Uani 1 1 d . .
F2 F 0.54973(11) 0.62568(10) 0.35276(12) 0.0539(3) Uani 1 1 d . .
O1 O 1.01017(16) 0.33672(11) 0.38775(14) 0.0536(4) Uani 1 1 d . .
N1 N 1.13188(15) 0.65192(12) 0.31872(13) 0.0353(3) Uani 1 1 d . .
O3 O 1.43847(16) 0.36099(13) 0.36783(14) 0.0584(4) Uani 1 1 d . .
C1 C 0.98151(18) 0.64236(14) 0.33798(14) 0.0312(3) Uani 1 1 d . .
C6 C 0.93598(18) 0.53522(14) 0.35873(14) 0.0323(4) Uani 1 1 d . .
C8 C 1.19212(19) 0.44884(15) 0.36221(15) 0.0362(4) Uani 1 1 d . .
N3 N 0.62945(16) 0.83357(12) 0.33720(14) 0.0404(4) Uani 1 1 d . .
N4 N 0.44316(17) 1.03534(13) 0.33597(14) 0.0411(4) Uani 1 1 d . .
H4A H 0.403(2) 1.0942(19) 0.3591(18) 0.049 Uiso 1 1 d . U
C3 C 0.72746(18) 0.73537(14) 0.34220(15) 0.0332(4) Uani 1 1 d . .
C7 C 1.04415(19) 0.43450(14) 0.36979(15) 0.0357(4) Uani 1 1 d . .
O2 O 1.27255(17) 0.25182(12) 0.39042(15) 0.0607(4) Uani 1 1 d . .
H2A H 1.1815 0.2593 0.3944 0.091 Uiso 1 1 calc R U
N2 N 0.7324(2) 0.43174(15) 0.38569(19) 0.0543(5) Uani 1 1 d . .
C5 C 0.78476(19) 0.52985(14) 0.36790(15) 0.0358(4) Uani 1 1 d . .
C2 C 0.87531(19) 0.73583(14) 0.33814(15) 0.0342(4) Uani 1 1 d . .
C4 C 0.68946(18) 0.63148(15) 0.35426(16) 0.0366(4) Uani 1 1 d . .
O5 O 0.18530(17) 0.56648(14) 0.95076(15) 0.0639(4) Uani 1 1 d . .
C9 C 1.22894(19) 0.55618(15) 0.33454(15) 0.0375(4) Uani 1 1 d . .
H9 H 1.3293 0.5641 0.3258 0.045 Uiso 1 1 calc R U
C15 C 0.4088(2) 0.92120(16) 0.43378(16) 0.0402(4) Uani 1 1 d . .
H15 H 0.4572 0.9084 0.4953 0.048 Uiso 1 1 calc R U
C10 C 1.3125(2) 0.35163(16) 0.37359(16) 0.0442(4) Uani 1 1 d . .
O6 O -0.3553(2) 0.94387(16) 0.84516(17) 0.0773(6) Uani 1 1 d . .
H6A H -0.3655 0.9423 0.7857 0.116 Uiso 1 1 calc R U
C14 C 0.47059(19) 0.82569(15) 0.39026(17) 0.0400(4) Uani 1 1 d . .
H14A H 0.4532 0.7479 0.4560 0.048 Uiso 1 1 calc R U
H14B H 0.4195 0.8350 0.3323 0.048 Uiso 1 1 calc R U
O4 O 0.1391(2) 0.61574(17) 1.09847(15) 0.0800(6) Uani 1 1 d . .
C17 C 0.6662(2) 0.94798(15) 0.24312(17) 0.0423(4) Uani 1 1 d . .
H17A H 0.6236 0.9633 0.1785 0.051 Uiso 1 1 calc R U
H17B H 0.7753 0.9487 0.2131 0.051 Uiso 1 1 calc R U
C16 C 0.6045(2) 1.04273(16) 0.28745(18) 0.0448(4) Uani 1 1 d . .
H16 H 0.6511 1.0282 0.3505 0.054 Uiso 1 1 calc R U
C11 C 1.1905(2) 0.76632(16) 0.26351(19) 0.0448(5) Uani 1 1 d . .
H11 H 1.1870 0.8022 0.3169 0.054 Uiso 1 1 calc R U
C21 C -0.0136(2) 0.70556(17) 0.96632(17) 0.0449(4) Uani 1 1 d . .
C24 C -0.2433(3) 0.86466(18) 0.88192(19) 0.0524(5) Uani 1 1 d . .
C25 C -0.1464(3) 0.8075(2) 0.8173(2) 0.0625(6) Uani 1 1 d . .
H25 H -0.1582 0.8228 0.7435 0.075 Uiso 1 1 calc R U
C20 C 0.1079(2) 0.62552(19) 1.01387(18) 0.0503(5) Uani 1 1 d . .
C13 C 1.3178(2) 0.7914(2) 0.1597(2) 0.0617(6) Uani 1 1 d . .
H13A H 1.3588 0.7292 0.1312 0.074 Uiso 1 1 calc R U
H13B H 1.3920 0.8402 0.1500 0.074 Uiso 1 1 calc R U
C23 C -0.2264(2) 0.84115(19) 0.98958(19) 0.0536(5) Uani 1 1 d . .
H23 H -0.2937 0.8790 1.0353 0.064 Uiso 1 1 calc R U
C22 C -0.1122(2) 0.76295(19) 1.03046(17) 0.0504(5) Uani 1 1 d . .
H22 H -0.1007 0.7480 1.1042 0.060 Uiso 1 1 calc R U
C18 C 0.2420(2) 0.9199(2) 0.4845(2) 0.0626(6) Uani 1 1 d . .
H18A H 0.2041 0.9851 0.5076 0.094 Uiso 1 1 calc R U
H18B H 0.2200 0.8457 0.5527 0.094 Uiso 1 1 calc R U
H18C H 0.1943 0.9281 0.4259 0.094 Uiso 1 1 calc R U
C26 C -0.0325(3) 0.7283(2) 0.8590(2) 0.0575(6) Uani 1 1 d . .
H26 H 0.0332 0.6892 0.8140 0.069 Uiso 1 1 calc R U
C12 C 1.1669(3) 0.84861(19) 0.1477(2) 0.0629(6) Uani 1 1 d . .
H12A H 1.1473 0.9331 0.1306 0.076 Uiso 1 1 calc R U
H12B H 1.1142 0.8220 0.1118 0.076 Uiso 1 1 calc R U
C19 C 0.6355(3) 1.16390(19) 0.1909(3) 0.0792(8) Uani 1 1 d . .
H19A H 0.5857 1.1803 0.1307 0.119 Uiso 1 1 calc R U
H19B H 0.7427 1.1669 0.1567 0.119 Uiso 1 1 calc R U
H19C H 0.5980 1.2227 0.2230 0.119 Uiso 1 1 calc R U
C27 C 0.3107(3) 0.4900(3) 0.9904(3) 0.0835(8) Uani 1 1 d . .
H27A H 0.2761 0.4260 1.0677 0.100 Uiso 1 1 calc R U
H27B H 0.3767 0.5345 0.9974 0.100 Uiso 1 1 calc R U
C28 C 0.3903(4) 0.4420(3) 0.9062(3) 0.0964(10) Uani 1 1 d . .
H28A H 0.4294 0.5056 0.8312 0.145 Uiso 1 1 calc R U
H28B H 0.3227 0.4018 0.8968 0.145 Uiso 1 1 calc R U
H28C H 0.4727 0.3862 0.9335 0.145 Uiso 1 1 calc R U
H2B H 0.646(3) 0.434(2) 0.381(2) 0.061(7) Uiso 1 1 d . .
H2C H 0.794(3) 0.378(2) 0.375(2) 0.067(7) Uiso 1 1 d . .

loop_
_atom_site_aniso_label
_atom_site_aniso_U_11
_atom_site_aniso_U_22
_atom_site_aniso_U_33
_atom_site_aniso_U_23
_atom_site_aniso_U_13
_atom_site_aniso_U_12
F1 0.0393(6) 0.0390(6) 0.0766(8) -0.0374(6) -0.0183(5) 0.0045(4)
F2 0.0309(6) 0.0505(6) 0.0940(9) -0.0398(6) -0.0242(6) 0.0047(5)
O1 0.0496(8) 0.0332(7) 0.0845(10) -0.0311(7) -0.0232(7) 0.0083(6)
N1 0.0295(7) 0.0355(7) 0.0472(8) -0.0224(6) -0.0148(6) 0.0042(6)
O3 0.0383(8) 0.0567(9) 0.0710(10) -0.0232(7) -0.0219(7) 0.0178(6)
C1 0.0284(8) 0.0328(8) 0.0360(8) -0.0173(7) -0.0122(6) 0.0037(6)
C6 0.0319(9) 0.0304(8) 0.0360(8) -0.0163(7) -0.0110(7) 0.0042(6)
C8 0.0366(9) 0.0352(9) 0.0365(9) -0.0172(7) -0.0151(7) 0.0112(7)
N3 0.0295(7) 0.0293(7) 0.0549(9) -0.0160(7) -0.0095(6) 0.0068(6)
N4 0.0410(9) 0.0327(8) 0.0541(9) -0.0248(7) -0.0164(7) 0.0098(6)
C3 0.0309(8) 0.0308(8) 0.0381(9) -0.0167(7) -0.0113(7) 0.0059(6)
C7 0.0384(9) 0.0321(8) 0.0376(9) -0.0172(7) -0.0130(7) 0.0059(7)
O2 0.0537(9) 0.0434(8) 0.0872(11) -0.0350(8) -0.0254(9) 0.0201(7)
N2 0.0389(10) 0.0372(9) 0.0946(15) -0.0335(9) -0.0196(9) 0.0000(7)
C5 0.0350(9) 0.0301(8) 0.0442(10) -0.0181(7) -0.0109(7) 0.0008(7)
C2 0.0339(9) 0.0292(8) 0.0451(9) -0.0203(7) -0.0129(7) 0.0020(7)
C4 0.0272(8) 0.0376(9) 0.0488(10) -0.0207(8) -0.0139(7) 0.0026(7)
O5 0.0552(9) 0.0691(10) 0.0733(10) -0.0348(9) -0.0310(8) 0.0166(8)
C9 0.0314(9) 0.0436(10) 0.0416(9) -0.0223(8) -0.0157(7) 0.0087(7)
C15 0.0352(9) 0.0424(10) 0.0455(10) -0.0221(8) -0.0133(8) 0.0053(7)
C10 0.0435(11) 0.0420(10) 0.0421(10) -0.0188(8) -0.0150(8) 0.0146(8)
O6 0.0914(13) 0.0749(11) 0.0921(13) -0.0542(10) -0.0602(11) 0.0409(10)
C14 0.0305(9) 0.0330(9) 0.0550(11) -0.0194(8) -0.0124(8) 0.0049(7)
O4 0.0825(12) 0.1001(14) 0.0624(10) -0.0351(10) -0.0429(9) 0.0218(10)
C17 0.0392(10) 0.0349(9) 0.0476(10) -0.0174(8) -0.0098(8) 0.0052(7)
C16 0.0435(10) 0.0352(9) 0.0584(12) -0.0236(9) -0.0132(9) 0.0006(8)
C11 0.0333(9) 0.0426(10) 0.0693(13) -0.0318(9) -0.0152(9) -0.0014(7)
C21 0.0442(10) 0.0471(11) 0.0440(10) -0.0150(8) -0.0173(8) -0.0049(8)
C24 0.0610(13) 0.0454(11) 0.0618(13) -0.0265(10) -0.0327(10) 0.0099(9)
C25 0.0756(16) 0.0700(14) 0.0554(13) -0.0352(11) -0.0377(12) 0.0195(12)
C20 0.0475(11) 0.0552(12) 0.0462(11) -0.0165(9) -0.0173(9) -0.0029(9)
C13 0.0476(12) 0.0524(12) 0.0822(16) -0.0319(12) -0.0040(11) -0.0085(10)
C23 0.0564(13) 0.0575(12) 0.0564(12) -0.0327(10) -0.0192(10) 0.0045(10)
C22 0.0547(12) 0.0600(12) 0.0409(10) -0.0215(9) -0.0175(9) -0.0046(10)
C18 0.0401(12) 0.0609(14) 0.0831(16) -0.0398(12) -0.0031(11) 0.0061(10)
C26 0.0609(13) 0.0650(14) 0.0564(12) -0.0353(11) -0.0270(10) 0.0163(10)
C12 0.0580(14) 0.0406(11) 0.0820(16) -0.0124(11) -0.0237(12) -0.0094(10)
C19 0.0798(18) 0.0367(11) 0.098(2) -0.0223(12) -0.0014(15) -0.0067(11)
C27 0.0631(16) 0.0872(19) 0.097(2) -0.0398(17) -0.0372(15) 0.0260(14)
C28 0.0735(19) 0.096(2) 0.118(3) -0.055(2) -0.0251(18) 0.0199(16)

loop_
_atom_type_symbol
_atom_type_description
_atom_type_scat_dispersion_real
_atom_type_scat_dispersion_imag
_atom_type_scat_source
C C 0.0033 0.0016 'International Tables Vol C Tables 4.2.6.8 and 6.1.1.4'
H H 0.0000 0.0000 'International Tables Vol C Tables 4.2.6.8 and 6.1.1.4'
N N 0.0061 0.0033 'International Tables Vol C Tables 4.2.6.8 and 6.1.1.4'
O O 0.0106 0.0060 'International Tables Vol C Tables 4.2.6.8 and 6.1.1.4'
F F 0.0171 0.0103 'International Tables Vol C Tables 4.2.6.8 and 6.1.1.4'

loop_
_geom_angle_atom_site_label_1
_geom_angle_atom_site_label_2
_geom_angle_atom_site_label_3
_geom_angle
C9 N1 C1 119.77(14)
C9 N1 C11 118.19(15)
C1 N1 C11 121.28(13)
C2 C1 N1 121.19(14)
C2 C1 C6 119.26(15)
N1 C1 C6 119.55(14)
C1 C6 C5 118.93(14)
C1 C6 C7 119.28(15)
C5 C6 C7 121.79(15)
C9 C8 C7 119.84(15)
C9 C8 C10 117.79(16)
C7 C8 C10 122.16(16)
C3 N3 C14 121.97(14)
C3 N3 C17 119.99(14)
C14 N3 C17 113.65(13)
C15 N4 C16 111.68(14)
N3 C3 C4 124.67(15)
N3 C3 C2 119.73(15)
C4 C3 C2 115.57(14)
O1 C7 C8 120.77(15)
O1 C7 C6 122.11(16)
C8 C7 C6 117.11(15)
N2 C5 C4 119.46(17)
N2 C5 C6 122.79(16)
C4 C5 C6 117.72(15)
F1 C2 C1 119.93(14)
F1 C2 C3 116.92(14)
C1 C2 C3 123.02(15)
F2 C4 C3 119.31(14)
F2 C4 C5 115.83(15)
C3 C4 C5 124.86(15)
C20 O5 C27 115.30(19)
N1 C9 C8 123.81(16)
N4 C15 C18 109.73(16)
N4 C15 C14 108.75(15)
C18 C15 C14 111.08(16)
O3 C10 O2 121.33(16)
O3 C10 C8 123.68(18)
O2 C10 C8 114.99(17)
N3 C14 C15 109.34(15)
N3 C17 C16 109.87(15)
N4 C16 C17 107.95(15)
N4 C16 C19 110.04(17)
C17 C16 C19 111.52(18)
N1 C11 C12 118.00(17)
N1 C11 C13 118.76(16)
C12 C11 C13 60.37(16)
C22 C21 C26 118.48(18)
C22 C21 C20 118.39(18)
C26 C21 C20 123.11(19)
O6 C24 C25 123.16(19)
O6 C24 C23 117.41(19)
C25 C24 C23 119.43(19)
C24 C25 C26 120.46(19)
O4 C20 O5 122.6(2)
O4 C20 C21 124.6(2)
O5 C20 C21 112.75(17)
C11 C13 C12 59.72(15)
C22 C23 C24 119.9(2)
C23 C22 C21 121.27(18)
C25 C26 C21 120.4(2)
C11 C12 C13 59.91(15)
O5 C27 C28 108.0(3)

loop_
_geom_bond_atom_site_label_1
_geom_bond_atom_site_label_2
_geom_bond_distance
F1 C2 1.3565(18)
F2 C4 1.3594(19)
O1 C7 1.267(2)
N1 C9 1.342(2)
N1 C1 1.398(2)
N1 C11 1.463(2)
O3 C10 1.210(2)
C1 C2 1.391(2)
C1 C6 1.418(2)
C6 C5 1.424(2)
C6 C7 1.448(2)
C8 C9 1.356(3)
C8 C7 1.431(2)
C8 C10 1.486(2)
N3 C3 1.384(2)
N3 C14 1.459(2)
N3 C17 1.460(2)
N4 C15 1.471(2)
N4 C16 1.474(2)
C3 C4 1.389(2)
C3 C2 1.396(2)
O2 C10 1.322(2)
N2 C5 1.354(2)
C5 C4 1.390(2)
O5 C20 1.330(3)
O5 C27 1.445(3)
C15 C18 1.518(3)
C15 C14 1.519(2)
O6 C24 1.348(2)
O4 C20 1.203(3)
C17 C16 1.517(2)
C16 C19 1.520(3)
C11 C12 1.478(3)
C11 C13 1.480(3)
C21 C22 1.384(3)
C21 C26 1.388(3)
C21 C20 1.467(3)
C24 C25 1.380(3)
C24 C23 1.382(3)
C25 C26 1.381(3)
C13 C12 1.487(3)
C23 C22 1.375(3)
C27 C28 1.449(4)
